data_4347909
loop_
_publ_author_name
'Wang, Xi'
'Chen, Min'
'Du, Miao'

_publ_section_title
;
 A Clear Insight into the Distinguishing CO2 Capture by Two Isostructural
 Dy(III)-Carboxylate Coordination Frameworks.
;
_journal_issue 13
_journal_name_full 'Inorganic chemistry'
_journal_page_first 6352
_journal_page_last 6354
_journal_paper_doi 10.1021/acs.inorgchem.6b00760
_journal_volume 55
_journal_year 2016
_chemical_formula_sum 'C65 H33 Dy2 N8 O18'
_chemical_formula_weight 1538.99
_space_group_IT_number 204
_space_group_name_Hall '-I 2 2 3'
_space_group_name_H-M_alt 'I m -3'
_symmetry_cell_setting cubic
_symmetry_space_group_name_H-M 'I m -3'
_atom_sites_solution_hydrogens geom
_atom_sites_solution_primary direct
_atom_sites_solution_secondary difmap
_audit_creation_method SHELXL-97
_cell_angle_alpha 90.00
_cell_angle_beta 90.00
_cell_angle_gamma 90.00
_cell_formula_units_Z 6
_cell_length_a 26.6258(2)
_cell_length_b 26.6258(2)
_cell_length_c 26.6258(2)
_cell_measurement_reflns_used 4342
_cell_measurement_temperature 294(2)
_cell_measurement_theta_max 27.9460
_cell_measurement_theta_min 3.4050
_cell_volume 18875.9(2)
_computing_cell_refinement
;
CrysAlisPro, Agilent Technologies,
Version 1.171.36.32 (release 02-08-2013 CrysAlis171 .NET)
(compiled Aug 2 2013,16:46:58)
;
_computing_data_collection
;
CrysAlisPro, Agilent Technologies,
Version 1.171.36.32 (release 02-08-2013 CrysAlis171 .NET)
(compiled Aug 2 2013,16:46:58)
;
_computing_data_reduction
;
CrysAlisPro, Agilent Technologies,
Version 1.171.36.32 (release 02-08-2013 CrysAlis171 .NET)
(compiled Aug 2 2013,16:46:58)
;
_computing_structure_refinement 'SHELXL-97 (Sheldrick, 1997)'
_computing_structure_solution 'SHELXS-97 (Sheldrick, 1990)'
_diffrn_ambient_temperature 294(2)
_diffrn_measured_fraction_theta_full 0.997
_diffrn_measured_fraction_theta_max 0.997
_diffrn_measurement_device_type 'Xcalibur, Eos, Gemini'
_diffrn_measurement_method '\w scans'
_diffrn_radiation_monochromator graphite
_diffrn_radiation_source 'Enhance (Mo) X-ray Source'
_diffrn_radiation_type 'Mo K\a'
_diffrn_radiation_wavelength 0.71073
_diffrn_reflns_av_R_equivalents 0.0274
_diffrn_reflns_av_sigmaI/netI 0.0337
_diffrn_reflns_limit_h_max 27
_diffrn_reflns_limit_h_min -16
_diffrn_reflns_limit_k_max 5
_diffrn_reflns_limit_k_min -28
_diffrn_reflns_limit_l_max 10
_diffrn_reflns_limit_l_min -33
_diffrn_reflns_number 9290
_diffrn_reflns_theta_full 26.35
_diffrn_reflns_theta_max 26.35
_diffrn_reflns_theta_min 3.25
_exptl_absorpt_coefficient_mu 1.218
_exptl_absorpt_correction_T_max 0.8879
_exptl_absorpt_correction_T_min 0.7755
_exptl_absorpt_correction_type multi-scan
_exptl_absorpt_process_details
;
CrysAlisPro, Agilent Technologies,
Version 1.171.36.32 (release 02-08-2013 CrysAlis171 .NET)
(compiled Aug 2 2013,16:46:58)
Empirical absorption correction using spherical harmonics,
implemented in SCALE3 ABSPACK scaling algorithm.
;
_exptl_crystal_colour Colorless
_exptl_crystal_density_diffrn 0.812
_exptl_crystal_density_meas ?
_exptl_crystal_density_method 'not measured'
_exptl_crystal_description Block
_exptl_crystal_F_000 4530
_exptl_crystal_size_max 0.22
_exptl_crystal_size_mid 0.10
_exptl_crystal_size_min 0.10
_refine_diff_density_max 0.416
_refine_diff_density_min -0.395
_refine_diff_density_rms 0.083
_refine_ls_extinction_method none
_refine_ls_goodness_of_fit_ref 1.034
_refine_ls_hydrogen_treatment constr
_refine_ls_matrix_type full
_refine_ls_number_parameters 121
_refine_ls_number_reflns 3439
_refine_ls_number_restraints 48
_refine_ls_restrained_S_all 1.045
_refine_ls_R_factor_all 0.0394
_refine_ls_R_factor_gt 0.0304
_refine_ls_shift/su_max 0.000
_refine_ls_shift/su_mean 0.000
_refine_ls_structure_factor_coef Fsqd
_refine_ls_weighting_details 'calc w=1/[\s^2^(Fo^2^)+(0.0739P)^2^+0.0000P] where P=(Fo^2^+2Fc^2^)/3'
_refine_ls_weighting_scheme calc
_refine_ls_wR_factor_gt 0.1088
_refine_ls_wR_factor_ref 0.1130
_reflns_number_gt 2774
_reflns_number_total 3439
_reflns_threshold_expression >2sigma(I)
_cod_data_source_file ic6b00760_si_002.cif
_cod_data_source_block 477-MOF
_cod_depositor_comments
;
The following automatic conversions were performed:

data item '_exptl_absorpt_correction_type' value 'Multi-scan' was
changed to 'multi-scan' in accordance with the
/home/saulius/struct/COD-crude-data/automatic-downloads/DataCite-retrospective/ACS/depositions/lib/dictionaries/cif_core.dic
dictionary named 'cif_core.dic' version 2.4.2 last updated on
2011-04-26.

data item '_refine_ls_hydrogen_treatment' value 'Constr' was changed
to 'constr' in accordance with the
/home/saulius/struct/COD-crude-data/automatic-downloads/DataCite-retrospective/ACS/depositions/lib/dictionaries/cif_core.dic
dictionary named 'cif_core.dic' version 2.4.2 last updated on
2011-04-26.

data item '_symmetry_cell_setting' value 'Cubic' was changed to
'cubic' in accordance with the
/home/saulius/struct/COD-crude-data/automatic-downloads/DataCite-retrospective/ACS/depositions/lib/dictionaries/cif_core.dic
dictionary named 'cif_core.dic' version 2.4.2 last updated on
2011-04-26.

data item '_exptl_crystal_density_meas' value 'None' was changed to
'?' -- the value is perceived as not measured.

Automatic conversion script
Id: cif_fix_values 6909 2019-04-08 15:41:33Z antanas 
;
_cod_original_sg_symbol_H-M Im-3
_cod_database_code 4347909

loop_
_symmetry_equiv_pos_as_xyz
'x, y, z'
'-x, -y, z'
'-x, y, -z'
'x, -y, -z'
'z, x, y'
'z, -x, -y'
'-z, -x, y'
'-z, x, -y'
'y, z, x'
'-y, z, -x'
'y, -z, -x'
'-y, -z, x'
'x+1/2, y+1/2, z+1/2'
'-x+1/2, -y+1/2, z+1/2'
'-x+1/2, y+1/2, -z+1/2'
'x+1/2, -y+1/2, -z+1/2'
'z+1/2, x+1/2, y+1/2'
'z+1/2, -x+1/2, -y+1/2'
'-z+1/2, -x+1/2, y+1/2'
'-z+1/2, x+1/2, -y+1/2'
'y+1/2, z+1/2, x+1/2'
'-y+1/2, z+1/2, -x+1/2'
'y+1/2, -z+1/2, -x+1/2'
'-y+1/2, -z+1/2, x+1/2'
'-x, -y, -z'
'x, y, -z'
'x, -y, z'
'-x, y, z'
'-z, -x, -y'
'-z, x, y'
'z, x, -y'
'z, -x, y'
'-y, -z, -x'
'y, -z, x'
'-y, z, x'
'y, z, -x'
'-x+1/2, -y+1/2, -z+1/2'
'x+1/2, y+1/2, -z+1/2'
'x+1/2, -y+1/2, z+1/2'
'-x+1/2, y+1/2, z+1/2'
'-z+1/2, -x+1/2, -y+1/2'
'-z+1/2, x+1/2, y+1/2'
'z+1/2, x+1/2, -y+1/2'
'z+1/2, -x+1/2, y+1/2'
'-y+1/2, -z+1/2, -x+1/2'
'y+1/2, -z+1/2, x+1/2'
'-y+1/2, z+1/2, x+1/2'
'y+1/2, z+1/2, -x+1/2'

loop_
_atom_site_label
_atom_site_type_symbol
_atom_site_fract_x
_atom_site_fract_y
_atom_site_fract_z
_atom_site_U_iso_or_equiv
_atom_site_adp_type
_atom_site_occupancy
_atom_site_symmetry_multiplicity
_atom_site_calc_flag
_atom_site_refinement_flags
Dy1 Dy 1.0000 0.873288(9) 0.5000 0.03028(13) Uani 1 4 d S
O1 O 0.93648(13) 0.89375(11) 0.56230(12) 0.0843(10) Uani 1 1 d .
O2 O 0.96877(19) 0.81978(17) 0.56589(18) 0.0527(12) Uani 0.50 1 d P
O2' O 0.9320(2) 0.8202(2) 0.53539(18) 0.0574(13) Uani 0.50 1 d P
O3 O 1.0000 0.95902(17) 0.5000 0.0593(13) Uani 1 4 d S
N1 N 0.82805(13) 0.75885(14) 0.77369(13) 0.0780(12) Uani 1 1 d .
C1 C 0.81392(16) 0.79944(15) 0.74762(16) 0.0713(13) Uani 1 1 d .
C2 C 0.84301(17) 0.81329(16) 0.70277(16) 0.0733(12) Uani 1 1 d U
C3 C 0.8732(2) 0.77826(17) 0.6806(2) 0.0985(17) Uani 1 1 d U
H3 H 0.8755 0.7461 0.6940 0.118 Uiso 1 1 calc R
C4 C 0.9003(2) 0.79047(17) 0.6384(2) 0.0983(16) Uani 1 1 d U
H4 H 0.9199 0.7662 0.6227 0.118 Uiso 1 1 calc R
C5 C 0.89869(16) 0.83837(15) 0.61905(15) 0.0663(11) Uani 1 1 d U
C6 C 0.86835(16) 0.87261(15) 0.64155(15) 0.0697(12) Uani 1 1 d U
H6 H 0.8663 0.9049 0.6284 0.084 Uiso 1 1 calc R
C7 C 0.84073(18) 0.86058(16) 0.68316(16) 0.0795(14) Uani 1 1 d U
H7 H 0.8203 0.8847 0.6981 0.095 Uiso 1 1 calc R
C8 C 0.93050(16) 0.85165(16) 0.57439(16) 0.0644(11) Uani 1 1 d .
C9 C 1.0000 1.0000 0.4861(4) 0.045(3) Uani 0.50 4 d SP
H9 H 1.0000 1.0000 0.4558 0.054 Uiso 0.50 4 d SPR

loop_
_atom_site_aniso_label
_atom_site_aniso_U_11
_atom_site_aniso_U_22
_atom_site_aniso_U_33
_atom_site_aniso_U_23
_atom_site_aniso_U_13
_atom_site_aniso_U_12
Dy1 0.03611(18) 0.03043(17) 0.02431(16) 0.000 0.000 0.000
O1 0.120(3) 0.0534(17) 0.080(2) 0.0163(15) 0.060(2) 0.0148(17)
O2 0.058(3) 0.051(3) 0.049(3) 0.015(2) 0.023(2) 0.008(2)
O2' 0.057(3) 0.070(3) 0.045(3) -0.004(2) 0.010(3) -0.013(3)
O3 0.079(4) 0.029(3) 0.070(3) 0.000 0.000 0.000
N1 0.075(2) 0.078(2) 0.081(2) 0.042(2) 0.044(2) 0.0418(19)
C1 0.077(3) 0.067(3) 0.069(3) 0.033(2) 0.041(2) 0.034(2)
C2 0.076(3) 0.064(2) 0.080(3) 0.036(2) 0.048(2) 0.034(2)
C3 0.120(4) 0.064(3) 0.112(3) 0.041(2) 0.079(3) 0.037(2)
C4 0.122(4) 0.062(2) 0.111(3) 0.029(2) 0.080(3) 0.029(2)
C5 0.074(2) 0.060(2) 0.065(2) 0.0165(19) 0.039(2) 0.0142(19)
C6 0.085(3) 0.058(2) 0.067(2) 0.0311(19) 0.035(2) 0.027(2)
C7 0.091(3) 0.072(3) 0.075(3) 0.034(2) 0.046(2) 0.039(2)
C8 0.071(3) 0.057(2) 0.065(3) 0.014(2) 0.031(2) 0.002(2)
C9 0.056(8) 0.057(8) 0.023(7) 0.000 0.000 0.000

loop_
_atom_type_symbol
_atom_type_description
_atom_type_scat_dispersion_real
_atom_type_scat_dispersion_imag
_atom_type_scat_source
C C 0.0033 0.0016 'International Tables Vol C Tables 4.2.6.8 and 6.1.1.4'
H H 0.0000 0.0000 'International Tables Vol C Tables 4.2.6.8 and 6.1.1.4'
N N 0.0061 0.0033 'International Tables Vol C Tables 4.2.6.8 and 6.1.1.4'
O O 0.0106 0.0060 'International Tables Vol C Tables 4.2.6.8 and 6.1.1.4'
Dy Dy -0.1892 4.4098 'International Tables Vol C Tables 4.2.6.8 and 6.1.1.4'

loop_
_geom_angle_atom_site_label_1
_geom_angle_atom_site_label_2
_geom_angle_atom_site_label_3
_geom_angle
_geom_angle_site_symmetry_1
_geom_angle_site_symmetry_3
O3 Dy1 O2 126.27(11) . 26_556
O3 Dy1 O2 126.27(11) . 3_756
O2 Dy1 O2 40.4(3) 26_556 3_756
O3 Dy1 O2 126.27(11) . 28_755
O2 Dy1 O2 107.5(2) 26_556 28_755
O2 Dy1 O2 93.5(3) 3_756 28_755
O3 Dy1 O2 126.27(11) . .
O2 Dy1 O2 93.5(3) 26_556 .
O2 Dy1 O2 107.5(2) 3_756 .
O2 Dy1 O2 40.4(3) 28_755 .
O3 Dy1 O1 77.05(7) . 28_755
O2 Dy1 O1 150.45(14) 26_556 28_755
O2 Dy1 O1 112.92(15) 3_756 28_755
O2 Dy1 O1 52.79(12) 28_755 28_755
O2 Dy1 O1 82.86(15) . 28_755
O3 Dy1 O1 77.05(7) . 26_556
O2 Dy1 O1 52.79(12) 26_556 26_556
O2 Dy1 O1 82.86(15) 3_756 26_556
O2 Dy1 O1 150.45(14) 28_755 26_556
O2 Dy1 O1 112.92(15) . 26_556
O1 Dy1 O1 154.10(14) 28_755 26_556
O3 Dy1 O1 77.05(7) . .
O2 Dy1 O1 112.92(15) 26_556 .
O2 Dy1 O1 150.45(14) 3_756 .
O2 Dy1 O1 82.86(15) 28_755 .
O2 Dy1 O1 52.79(12) . .
O1 Dy1 O1 88.18(18) 28_755 .
O1 Dy1 O1 86.06(18) 26_556 .
O3 Dy1 O1 77.05(7) . 3_756
O2 Dy1 O1 82.86(15) 26_556 3_756
O2 Dy1 O1 52.79(12) 3_756 3_756
O2 Dy1 O1 112.92(15) 28_755 3_756
O2 Dy1 O1 150.45(14) . 3_756
O1 Dy1 O1 86.06(18) 28_755 3_756
O1 Dy1 O1 88.18(18) 26_556 3_756
O1 Dy1 O1 154.10(14) . 3_756
O3 Dy1 O2' 124.70(12) . 26_556
O2 Dy1 O2' 30.10(17) 26_556 26_556
O2 Dy1 O2' 68.80(19) 3_756 26_556
O2 Dy1 O2' 101.05(16) 28_755 26_556
O2 Dy1 O2' 71.82(19) . 26_556
O1 Dy1 O2' 153.39(14) 28_755 26_556
O1 Dy1 O2' 50.29(14) 26_556 26_556
O1 Dy1 O2' 83.07(16) . 26_556
O1 Dy1 O2' 112.08(14) 3_756 26_556
O3 Dy1 O2' 124.70(13) . 28_755
O2 Dy1 O2' 101.05(16) 26_556 28_755
O2 Dy1 O2' 71.82(19) 3_756 28_755
O2 Dy1 O2' 30.10(17) 28_755 28_755
O2 Dy1 O2' 68.80(19) . 28_755
O1 Dy1 O2' 50.29(14) 28_755 28_755
O1 Dy1 O2' 153.39(14) 26_556 28_755
O1 Dy1 O2' 112.08(14) . 28_755
O1 Dy1 O2' 83.07(16) 3_756 28_755
O2' Dy1 O2' 110.6(2) 26_556 28_755
O3 Dy1 O2' 124.70(13) . 3_756
O2 Dy1 O2' 68.80(19) 26_556 3_756
O2 Dy1 O2' 30.10(17) 3_756 3_756
O2 Dy1 O2' 71.82(19) 28_755 3_756
O2 Dy1 O2' 101.05(16) . 3_756
O1 Dy1 O2' 83.07(16) 28_755 3_756
O1 Dy1 O2' 112.08(14) 26_556 3_756
O1 Dy1 O2' 153.39(14) . 3_756
O1 Dy1 O2' 50.29(14) 3_756 3_756
O2' Dy1 O2' 93.6(3) 26_556 3_756
O2' Dy1 O2' 44.6(2) 28_755 3_756
C8 O1 Dy1 93.9(2) . .
O2' O2 C8 61.2(4) . .
O2' O2 O2 140.3(3) . 28_755
C8 O2 O2 139.2(3) . 28_755
O2' O2 Dy1 78.2(3) . .
C8 O2 Dy1 90.6(3) . .
O2 O2 Dy1 69.80(13) 28_755 .
O2 O2' C8 62.1(3) . .
O2 O2' Dy1 71.7(3) . .
C8 O2' Dy1 87.8(3) . .
C9 O3 Dy1 161.2(5) 25_776 .
C9 O3 Dy1 161.2(5) . .
C1 N1 C1 115.6(3) . 9
N1 C1 N1 124.4(3) . 5
N1 C1 C2 118.4(3) . .
N1 C1 C2 117.2(3) 5 .
C7 C2 C3 119.4(3) . .
C7 C2 C1 121.2(3) . .
C3 C2 C1 119.4(3) . .
C2 C3 C4 120.1(4) . .
C2 C3 H3 120.0 . .
C4 C3 H3 120.0 . .
C3 C4 C5 120.6(4) . .
C3 C4 H4 119.7 . .
C5 C4 H4 119.7 . .
C6 C5 C4 118.4(3) . .
C6 C5 C8 121.8(4) . .
C4 C5 C8 119.8(4) . .
C5 C6 C7 121.4(4) . .
C5 C6 H6 119.3 . .
C7 C6 H6 119.3 . .
C2 C7 C6 120.1(4) . .
C2 C7 H7 119.9 . .
C6 C7 H7 119.9 . .
O1 C8 O2' 112.4(4) . .
O1 C8 O2 116.9(4) . .
O2' C8 O2 56.7(3) . .
O1 C8 C5 121.1(4) . .
O2' C8 C5 119.1(4) . .
O2 C8 C5 114.3(4) . .
O1 C8 Dy1 61.1(2) . .
O2' C8 Dy1 63.5(2) . .
O2 C8 Dy1 60.3(2) . .
C5 C8 Dy1 172.4(3) . .
C9 C9 O3 71.2(5) 25_776 .
C9 C9 O3 71.2(5) 25_776 25_776
O3 C9 O3 142.4(10) . 25_776
C9 C9 H9 180.0 25_776 .
O3 C9 H9 108.8 . .
O3 C9 H9 108.8 25_776 .

loop_
_geom_bond_atom_site_label_1
_geom_bond_atom_site_label_2
_geom_bond_distance
_geom_bond_site_symmetry_2
Dy1 O3 2.283(5) .
Dy1 O2 2.408(4) 26_556
Dy1 O2 2.408(4) 3_756
Dy1 O2 2.408(4) 28_755
Dy1 O2 2.408(4) .
Dy1 O1 2.431(3) 28_755
Dy1 O1 2.431(3) 26_556
Dy1 O1 2.431(3) .
Dy1 O1 2.431(3) 3_756
Dy1 O2' 2.482(5) 26_556
Dy1 O2' 2.482(5) 28_755
Dy1 O2' 2.482(5) 3_756
O1 C8 1.177(5) .
O2 O2' 1.271(7) .
O2 C8 1.345(6) .
O2 O2 1.663(10) 28_755
O2' C8 1.334(6) .
O3 C9 1.152(5) 25_776
O3 C9 1.152(5) .
N1 C1 1.338(4) .
N1 C1 1.348(4) 9
C1 N1 1.348(4) 5
C1 C2 1.471(5) .
C2 C7 1.365(5) .
C2 C3 1.366(5) .
C3 C4 1.374(5) .
C3 H3 0.9300 .
C4 C5 1.376(6) .
C4 H4 0.9300 .
C5 C6 1.357(5) .
C5 C8 1.502(5) .
C6 C7 1.368(5) .
C6 H6 0.9300 .
C7 H7 0.9300 .
C9 C9 0.74(2) 25_776
C9 O3 1.152(5) 25_776
C9 H9 0.8068 .

loop_
_geom_torsion_atom_site_label_1
_geom_torsion_atom_site_label_2
_geom_torsion_atom_site_label_3
_geom_torsion_atom_site_label_4
_geom_torsion
_geom_torsion_site_symmetry_1
_geom_torsion_site_symmetry_4
O3 Dy1 O1 C8 -174.2(3) . .
O2 Dy1 O1 C8 61.6(3) 26_556 .
O2 Dy1 O1 C8 40.1(5) 3_756 .
O2 Dy1 O1 C8 -44.4(3) 28_755 .
O2 Dy1 O1 C8 -14.7(3) . .
O1 Dy1 O1 C8 -97.1(3) 28_755 .
O1 Dy1 O1 C8 108.2(3) 26_556 .
O1 Dy1 O1 C8 -174.2(3) 3_756 .
O2' Dy1 O1 C8 57.7(3) 26_556 .
O2' Dy1 O1 C8 -51.7(3) 28_755 .
O2' Dy1 O1 C8 -26.5(5) 3_756 .
O3 Dy1 O2 O2' 98.2(3) . .
O2 Dy1 O2 O2' -43.2(4) 26_556 .
O2 Dy1 O2 O2' -81.8(3) 3_756 .
O2 Dy1 O2 O2' -156.2(3) 28_755 .
O1 Dy1 O2 O2' 166.3(3) 28_755 .
O1 Dy1 O2 O2' 7.7(3) 26_556 .
O1 Dy1 O2 O2' 73.2(3) . .
O1 Dy1 O2 O2' -124.9(3) 3_756 .
O2' Dy1 O2 O2' -22.0(2) 26_556 .
O2' Dy1 O2 O2' -143.6(4) 28_755 .
O2' Dy1 O2 O2' -112.2(4) 3_756 .
O3 Dy1 O2 C8 37.8(4) . .
O2 Dy1 O2 C8 -103.5(3) 26_556 .
O2 Dy1 O2 C8 -142.2(4) 3_756 .
O2 Dy1 O2 C8 143.4(3) 28_755 .
O1 Dy1 O2 C8 105.9(3) 28_755 .
O1 Dy1 O2 C8 -52.7(4) 26_556 .
O1 Dy1 O2 C8 12.8(3) . .
O1 Dy1 O2 C8 174.7(3) 3_756 .
O2' Dy1 O2 C8 -82.4(3) 26_556 .
O2' Dy1 O2 C8 156.0(4) 28_755 .
O2' Dy1 O2 C8 -172.6(4) 3_756 .
O3 Dy1 O2 O2 -105.66(12) . 28_755
O2 Dy1 O2 O2 113.03(13) 26_556 28_755
O2 Dy1 O2 O2 74.34(12) 3_756 28_755
O1 Dy1 O2 O2 -37.51(10) 28_755 28_755
O1 Dy1 O2 O2 163.85(12) 26_556 28_755
O1 Dy1 O2 O2 -130.66(14) . 28_755
O1 Dy1 O2 O2 31.3(3) 3_756 28_755
O2' Dy1 O2 O2 134.19(14) 26_556 28_755
O2' Dy1 O2 O2 12.54(15) 28_755 28_755
O2' Dy1 O2 O2 43.95(14) 3_756 28_755
O2 O2 O2' C8 -133.7(4) 28_755 .
Dy1 O2 O2' C8 -97.3(3) . .
C8 O2 O2' Dy1 97.3(3) . .
O2 O2 O2' Dy1 -36.4(4) 28_755 .
O3 Dy1 O2' O2 -103.9(3) . .
O2 Dy1 O2' O2 134.1(4) 26_556 .
O2 Dy1 O2' O2 105.8(4) 3_756 .
O2 Dy1 O2' O2 16.3(2) 28_755 .
O1 Dy1 O2' O2 -14.7(3) 28_755 .
O1 Dy1 O2' O2 -172.9(3) 26_556 .
O1 Dy1 O2' O2 -82.3(3) . .
O1 Dy1 O2' O2 115.4(4) 3_756 .
O2' Dy1 O2' O2 149.6(3) 26_556 .
O2' Dy1 O2' O2 33.6(4) 28_755 .
O2' Dy1 O2' O2 76.1(3) 3_756 .
O3 Dy1 O2' C8 -42.6(4) . .
O2 Dy1 O2' C8 -164.6(4) 26_556 .
O2 Dy1 O2' C8 167.1(4) 3_756 .
O2 Dy1 O2' C8 77.6(3) 28_755 .
O2 Dy1 O2' C8 61.3(3) . .
O1 Dy1 O2' C8 46.6(4) 28_755 .
O1 Dy1 O2' C8 -111.6(3) 26_556 .
O1 Dy1 O2' C8 -20.9(3) . .
O1 Dy1 O2' C8 176.7(3) 3_756 .
O2' Dy1 O2' C8 -149.1(3) 26_556 .
O2' Dy1 O2' C8 95.0(3) 28_755 .
O2' Dy1 O2' C8 137.4(4) 3_756 .
O2 Dy1 O3 C9 154.64(16) 26_556 25_776
O2 Dy1 O3 C9 -154.64(16) 3_756 25_776
O2 Dy1 O3 C9 -25.36(16) 28_755 25_776
O2 Dy1 O3 C9 25.36(16) . 25_776
O1 Dy1 O3 C9 -45.56(9) 28_755 25_776
O1 Dy1 O3 C9 134.44(9) 26_556 25_776
O1 Dy1 O3 C9 45.56(9) . 25_776
O1 Dy1 O3 C9 -134.44(9) 3_756 25_776
O2' Dy1 O3 C9 117.50(15) 26_556 25_776
O2' Dy1 O3 C9 -62.50(15) 28_755 25_776
O2' Dy1 O3 C9 -117.50(15) 3_756 25_776
O2 Dy1 O3 C9 -25.36(16) 26_556 .
O2 Dy1 O3 C9 25.36(16) 3_756 .
O2 Dy1 O3 C9 154.64(16) 28_755 .
O2 Dy1 O3 C9 -154.64(16) . .
O1 Dy1 O3 C9 134.44(9) 28_755 .
O1 Dy1 O3 C9 -45.56(9) 26_556 .
O1 Dy1 O3 C9 -134.44(9) . .
O1 Dy1 O3 C9 45.56(9) 3_756 .
O2' Dy1 O3 C9 -62.50(15) 26_556 .
O2' Dy1 O3 C9 117.50(15) 28_755 .
O2' Dy1 O3 C9 62.50(15) 3_756 .
C1 N1 C1 N1 -0.9(11) 9 5
C1 N1 C1 C2 -179.0(3) 9 .
N1 C1 C2 C7 -160.6(5) . .
N1 C1 C2 C7 21.2(8) 5 .
N1 C1 C2 C3 18.8(9) . .
N1 C1 C2 C3 -159.4(5) 5 .
C7 C2 C3 C4 -1.1(10) . .
C1 C2 C3 C4 179.4(5) . .
C2 C3 C4 C5 2.2(10) . .
C3 C4 C5 C6 -2.4(9) . .
C3 C4 C5 C8 177.0(5) . .
C4 C5 C6 C7 1.5(8) . .
C8 C5 C6 C7 -177.9(5) . .
C3 C2 C7 C6 0.2(9) . .
C1 C2 C7 C6 179.7(5) . .
C5 C6 C7 C2 -0.4(8) . .
Dy1 O1 C8 O2' -38.9(4) . .
Dy1 O1 C8 O2 23.9(5) . .
Dy1 O1 C8 C5 171.6(4) . .
O2 O2' C8 O1 108.4(5) . .
Dy1 O2' C8 O1 37.9(4) . .
Dy1 O2' C8 O2 -70.5(3) . .
O2 O2' C8 C5 -101.4(5) . .
Dy1 O2' C8 C5 -171.9(4) . .
O2 O2' C8 Dy1 70.5(3) . .
O2' O2 C8 O1 -100.2(5) . .
O2 O2 C8 O1 34.8(7) 28_755 .
Dy1 O2 C8 O1 -24.1(5) . .
O2 O2 C8 O2' 135.0(4) 28_755 .
Dy1 O2 C8 O2' 76.1(3) . .
O2' O2 C8 C5 109.9(5) . .
O2 O2 C8 C5 -115.0(4) 28_755 .
Dy1 O2 C8 C5 -174.0(4) . .
O2' O2 C8 Dy1 -76.1(3) . .
O2 O2 C8 Dy1 58.9(3) 28_755 .
C6 C5 C8 O1 12.4(8) . .
C4 C5 C8 O1 -167.0(6) . .
C6 C5 C8 O2' -135.2(5) . .
C4 C5 C8 O2' 45.4(7) . .
C6 C5 C8 O2 160.9(5) . .
C4 C5 C8 O2 -18.5(7) . .
O3 Dy1 C8 O1 5.8(3) . .
O2 Dy1 C8 O1 -124.7(3) 26_556 .
O2 Dy1 C8 O1 -155.9(3) 3_756 .
O2 Dy1 C8 O1 130.4(4) 28_755 .
O2 Dy1 C8 O1 155.4(5) . .
O1 Dy1 C8 O1 82.8(3) 28_755 .
O1 Dy1 C8 O1 -71.8(3) 26_556 .
O2' Dy1 C8 O1 -117.1(4) 26_556 .
O2' Dy1 C8 O1 133.0(3) 28_755 .
O2' Dy1 C8 O1 164.9(3) 3_756 .
O3 Dy1 C8 O2' 145.3(3) . .
O2 Dy1 C8 O2' 14.8(4) 26_556 .
O2 Dy1 C8 O2' -16.3(4) 3_756 .
O2 Dy1 C8 O2' -90.1(3) 28_755 .
O2 Dy1 C8 O2' -65.0(4) . .
O1 Dy1 C8 O2' -137.6(3) 28_755 .
O1 Dy1 C8 O2' 67.7(3) 26_556 .
O1 Dy1 C8 O2' 139.6(5) . .
O2' Dy1 C8 O2' 22.5(2) 26_556 .
O2' Dy1 C8 O2' -87.4(4) 28_755 .
O2' Dy1 C8 O2' -55.5(5) 3_756 .
O3 Dy1 C8 O2 -149.7(3) . .
O2 Dy1 C8 O2 79.8(4) 26_556 .
O2 Dy1 C8 O2 48.7(5) 3_756 .
O2 Dy1 C8 O2 -25.1(3) 28_755 .
O1 Dy1 C8 O2 -72.6(4) 28_755 .
O1 Dy1 C8 O2 132.7(3) 26_556 .
O1 Dy1 C8 O2 -155.4(5) . .
O2' Dy1 C8 O2 87.5(3) 26_556 .
O2' Dy1 C8 O2 -22.4(4) 28_755 .
O2' Dy1 C8 O2 9.5(5) 3_756 .
Dy1 O3 C9 C9 180.000(13) . 25_776
C9 O3 C9 O3 0.000(4) 25_776 25_776
Dy1 O3 C9 O3 180.000(5) . 25_776

loop_
_platon_squeeze_void_nr
_platon_squeeze_void_average_x
_platon_squeeze_void_average_y
_platon_squeeze_void_average_z
_platon_squeeze_void_volume
_platon_squeeze_void_count_electrons
_platon_squeeze_void_content
1 -0.033 -0.061 -0.045 11880 1184 ' '
